data_2243566
loop_
_publ_author_name
'Krupp, Anna'
'Barth, Eva Rebecca'
'Seymen, Rana'
'Strohmann, Carsten'

_publ_section_title
;
 Crystal structures, Hirshfeld atom refinements and Hirshfeld surface
 analyses of tris(4,5-dihydrofuran-2-yl)methylsilane and
 tris(4,5-dihydrofuran-2-yl)phenylsilane
;
_journal_issue 9
_journal_name_full 'Acta Crystallographica Section E'
_journal_page_first 1514
_journal_page_last 1519
_journal_paper_doi 10.1107/S2056989020011470
_journal_volume 76
_journal_year 2020
_chemical_formula_moiety 'C18 H20 O3 Si'
_chemical_formula_sum 'C18 H20 O3 Si'
_chemical_formula_weight 312.4443
_chemical_name_common B1807HAR
_space_group_IT_number 14
_space_group_name_Hall '-P 2ybc'
_space_group_name_H-M_alt 'P 1 21/c 1'
_symmetry_cell_setting monoclinic
_symmetry_space_group_name_Hall '-P 2ybc'
_symmetry_space_group_name_H-M 'P 1 21/c 1'
_audit_creation_method 'Tonto 20.01.31 github v. d26b49d'
_cell_angle_alpha 90.000000000
_cell_angle_beta 99.743(4)
_cell_angle_gamma 90.000000000
_cell_formula_units_Z 4
_cell_length_a 9.4936(6)
_cell_length_b 8.6802(7)
_cell_length_c 19.747(2)
_cell_measurement_reflns_used 9914
_cell_measurement_temperature 100.0
_cell_measurement_theta_max 30.50
_cell_measurement_theta_min 2.57
_cell_volume 1603.8(2)
_computing_structure_refinement
;
TONTO (Jayatilaka & Grimwood, 2003)
;
_computing_structure_solution
;
SHELXT  (Sheldrick, 2015a)
;
_diffrn_ambient_temperature 100.0
_diffrn_measured_fraction_theta_full 0.998
_diffrn_measured_fraction_theta_max 0.996
_diffrn_measurement_device_type 'Bruker D8 Venture'
_diffrn_measurement_method '\f and \w scans'
_diffrn_radiation_probe x-ray
_diffrn_radiation_type MoK\a
_diffrn_radiation_wavelength 0.710730
_diffrn_reflns_av_R_equivalents 0.0297
_diffrn_reflns_av_unetI/netI 0.0217
_diffrn_reflns_limit_h_max 14
_diffrn_reflns_limit_h_min -14
_diffrn_reflns_limit_k_max 10
_diffrn_reflns_limit_k_min -13
_diffrn_reflns_limit_l_max 29
_diffrn_reflns_limit_l_min -29
_diffrn_reflns_number 25027
_diffrn_reflns_theta_full 25.242
_diffrn_reflns_theta_max 32.585
_diffrn_reflns_theta_min 2.177
_diffrn_source 'microfocus sealed X-ray tube'
_diffrn_source_current 1.0
_diffrn_source_power 0.05
_diffrn_source_voltage 50.0
_exptl_absorpt_coefficient_mu 0.156
_exptl_absorpt_correction_T_max 0.5655
_exptl_absorpt_correction_T_min 0.4836
_exptl_absorpt_correction_type multi-scan
_exptl_absorpt_process_details
;
(SADABS; Bruker, 2016)
;
_exptl_crystal_colour colourless
_exptl_crystal_density_diffrn 1.294
_exptl_crystal_description block
_exptl_crystal_F_000 664
_exptl_crystal_size_max 1
_exptl_crystal_size_mid 0.583
_exptl_crystal_size_min 0.362
_refine_diff_density_max 0.2580
_refine_diff_density_min -0.1754
_refine_ls_extinction_method none
_refine_ls_goodness_of_fit_ref 2.0711
_refine_ls_hydrogen_treatment refall
_refine_ls_matrix_type full
_refine_ls_number_constraints 0
_refine_ls_number_parameters 379
_refine_ls_number_reflns 5830
_refine_ls_number_restraints 0
_refine_ls_R_factor_all 0.0238
_refine_ls_R_factor_gt 0.0238
_refine_ls_shift/su_max 0.0024
_refine_ls_structure_factor_coef Fsqd
_refine_ls_weighting_details w=1/\s(F)
_refine_ls_weighting_scheme sigma
_refine_ls_wR_factor_all 0.0208
_refine_ls_wR_factor_gt 0.0208
_refine_ls_wR_factor_ref 0.0208
_reflns_number_gt 5359
_reflns_number_total 5359
_reflns_threshold_expression 'F>0 & F/\s(F)>3.0 & |F_calc|>10^-3^'
_cod_data_source_file wm5561sup1.cif
_cod_data_source_block 2HAR
_cod_database_code 2243566

loop_
_symmetry_equiv_pos_as_xyz
'+x, +y, +z'
'-x, -y, -z'
'-x, +y+1/2, -z+1/2'
'+x, -y+1/2, +z+1/2'

loop_
_atom_site_label
_atom_site_fract_x
_atom_site_fract_y
_atom_site_fract_z
_atom_site_U_iso_or_equiv
_atom_site_adp_type
_atom_site_occupancy
_atom_site_disorder_group
Si1 0.747546(14) 0.582292(15) 0.612664(7) 0.01528(6) Uani 1.00 0
O1 0.84901(5) 0.80558(4) 0.53062(2) 0.0292(2) Uani 1.00 0
O2 0.89013(4) 0.53540(5) 0.74723(2) 0.0314(2) Uani 1.00 0
H16 0.2846(9) 0.9319(11) 0.6920(5) 0.074(7) Uani 1.00 0
O3 0.76344(4) 0.26862(4) 0.57700(2) 0.0272(2) Uani 1.00 0
C1 0.80726(5) 0.65332(6) 0.53303(2) 0.0174(2) Uani 1.00 0
C2 0.81512(6) 0.57618(7) 0.47531(3) 0.0227(2) Uani 1.00 0
C3 0.86534(7) 0.68228(7) 0.42380(3) 0.0264(3) Uani 1.00 0
H3a 0.9585(9) 0.6409(10) 0.4044(5) 0.063(6) Uani 1.00 0
H3b 0.7823(9) 0.7044(12) 0.3813(4) 0.066(6) Uani 1.00 0
C4 0.90164(8) 0.82785(7) 0.46665(3) 0.0301(3) Uani 1.00 0
H4a 0.8576(12) 0.9288(11) 0.4439(5) 0.086(8) Uani 1.00 0
H4b 1.0174(10) 0.8428(12) 0.4793(5) 0.078(7) Uani 1.00 0
C5 0.90593(5) 0.58701(6) 0.68281(2) 0.0183(2) Uani 1.00 0
C6 1.03741(6) 0.63895(7) 0.68061(3) 0.0233(2) Uani 1.00 0
H6 1.0707(8) 0.6836(11) 0.6349(4) 0.054(6) Uani 1.00 0
C7 1.12977(6) 0.62511(8) 0.75034(3) 0.0281(3) Uani 1.00 0
H7a 1.2215(9) 0.5525(13) 0.7488(5) 0.076(7) Uani 1.00 0
H7b 1.1704(10) 0.7364(10) 0.7693(5) 0.071(7) Uani 1.00 0
C8 1.02519(7) 0.55702(9) 0.79273(3) 0.0318(3) Uani 1.00 0
H8a 1.0062(10) 0.6346(16) 0.8331(6) 0.101(9) Uani 1.00 0
H8b 1.0587(10) 0.4467(14) 0.8157(7) 0.101(9) Uani 1.00 0
C9 0.67596(5) 0.38297(6) 0.59582(2) 0.0176(2) Uani 1.00 0
C10 0.54408(6) 0.33323(6) 0.59894(3) 0.0221(2) Uani 1.00 0
H10 0.4616(8) 0.4016(9) 0.6120(5) 0.051(6) Uani 1.00 0
C11 0.53018(7) 0.16494(7) 0.58067(4) 0.0312(3) Uani 1.00 0
H11a 0.4968(10) 0.1008(11) 0.6216(5) 0.069(7) Uani 1.00 0
H11b 0.4532(8) 0.1460(10) 0.5330(5) 0.058(6) Uani 1.00 0
C12 0.68277(7) 0.12475(7) 0.57208(3) 0.0298(3) Uani 1.00 0
H12a 0.6906(10) 0.0754(10) 0.5224(5) 0.064(6) Uani 1.00 0
H12b 0.7323(10) 0.0499(10) 0.6124(5) 0.076(7) Uani 1.00 0
C13 0.60087(5) 0.70104(6) 0.63796(2) 0.0178(2) Uani 1.00 0
C14 0.46947(6) 0.71578(6) 0.59372(3) 0.0222(2) Uani 1.00 0
H14 0.4539(8) 0.6612(10) 0.5433(4) 0.050(5) Uani 1.00 0
C15 0.35609(6) 0.79613(7) 0.61351(3) 0.0287(3) Uani 1.00 0
H15 0.2540(8) 0.8044(11) 0.5787(5) 0.062(6) Uani 1.00 0
C16 0.37264(7) 0.86670(7) 0.67727(3) 0.0322(3) Uani 1.00 0
C17 0.50259(7) 0.85587(7) 0.72103(3) 0.0340(3) Uani 1.00 0
H17 0.5195(10) 0.9123(11) 0.7706(5) 0.072(7) Uani 1.00 0
C18 0.61593(7) 0.77294(7) 0.70210(3) 0.0260(3) Uani 1.00 0
H2 0.7895(10) 0.4556(9) 0.4679(4) 0.056(6) Uani 1.00 0
H18 0.7151(9) 0.7604(10) 0.7373(4) 0.055(6) Uani 1.00 0

loop_
_atom_site_aniso_label
_atom_site_aniso_U_11
_atom_site_aniso_U_22
_atom_site_aniso_U_33
_atom_site_aniso_U_12
_atom_site_aniso_U_13
_atom_site_aniso_U_23
Si1 0.01511(6) 0.01445(6) 0.01659(6) -0.00151(5) 0.00356(5) -0.00195(5)
O1 0.0473(2) 0.01601(18) 0.0284(2) -0.00392(16) 0.01778(19) -0.00359(16)
O2 0.02147(18) 0.0467(3) 0.02463(18) -0.01067(18) 0.00006(15) 0.01162(18)
H16 0.062(5) 0.073(7) 0.103(9) 0.024(5) 0.060(6) -0.008(6)
O3 0.02383(18) 0.01780(18) 0.0400(2) 0.00088(14) 0.00591(17) -0.00434(16)
C1 0.0182(2) 0.0164(2) 0.0186(2) -0.00123(17) 0.00588(18) -0.00205(18)
C2 0.0270(2) 0.0215(3) 0.0212(2) -0.0059(2) 0.0085(2) -0.0053(2)
C3 0.0286(3) 0.0308(3) 0.0217(3) -0.0047(2) 0.0098(2) -0.0025(2)
H3a 0.078(6) 0.053(6) 0.073(8) -0.009(5) 0.058(6) -0.016(5)
H3b 0.053(5) 0.113(9) 0.030(5) -0.002(5) 0.002(5) 0.014(5)
C4 0.0428(3) 0.0204(3) 0.0317(3) -0.0047(2) 0.0195(3) -0.0010(2)
H4a 0.156(10) 0.044(6) 0.070(8) 0.036(6) 0.054(8) 0.024(6)
H4b 0.061(6) 0.102(9) 0.082(9) -0.049(6) 0.048(6) -0.050(7)
C5 0.0165(2) 0.0183(2) 0.0196(2) -0.00281(18) 0.00220(18) -0.00111(18)
C6 0.0181(2) 0.0284(3) 0.0235(2) -0.0054(2) 0.0035(2) 0.0002(2)
H6 0.050(5) 0.084(7) 0.035(5) -0.011(5) 0.024(4) 0.011(5)
C7 0.0190(3) 0.0341(3) 0.0293(3) -0.0051(2) -0.0015(2) 0.0035(2)
H7a 0.020(4) 0.133(10) 0.075(7) 0.018(5) 0.006(5) 0.033(7)
H7b 0.101(8) 0.041(6) 0.058(6) -0.050(6) -0.022(6) 0.004(5)
C8 0.0260(3) 0.0430(4) 0.0244(3) -0.0099(3) -0.0016(2) 0.0054(3)
H8a 0.052(6) 0.175(13) 0.079(8) -0.028(7) 0.022(6) -0.088(9)
H8b 0.055(7) 0.102(9) 0.130(10) -0.021(6) -0.031(7) 0.076(8)
C9 0.0179(2) 0.0152(2) 0.0194(2) -0.00212(18) 0.00223(18) -0.00130(17)
C10 0.0198(2) 0.0212(3) 0.0255(2) -0.0049(2) 0.0040(2) -0.0005(2)
H10 0.037(5) 0.040(5) 0.079(7) -0.005(4) 0.021(5) -0.008(5)
C11 0.0314(3) 0.0213(3) 0.0393(3) -0.0103(2) 0.0014(3) 0.0026(2)
H11a 0.074(6) 0.056(6) 0.083(8) -0.008(5) 0.036(6) 0.005(6)
H11b 0.043(5) 0.045(6) 0.075(7) -0.008(4) -0.020(5) -0.019(5)
C12 0.0326(3) 0.0156(2) 0.0369(3) 0.0006(2) -0.0068(3) -0.0028(2)
H12a 0.084(7) 0.052(6) 0.054(6) -0.001(5) 0.010(6) -0.026(5)
H12b 0.076(7) 0.036(6) 0.095(7) -0.002(5) -0.044(6) 0.014(5)
C13 0.0190(2) 0.0170(2) 0.0186(2) -0.00053(17) 0.00679(18) -0.00205(18)
C14 0.0191(2) 0.0211(2) 0.0266(3) 0.00204(19) 0.0048(2) -0.0030(2)
H14 0.042(5) 0.069(6) 0.037(5) 0.016(4) -0.004(4) -0.012(4)
C15 0.0206(2) 0.0217(3) 0.0461(4) 0.0013(2) 0.0121(2) -0.0016(2)
H15 0.013(4) 0.073(7) 0.094(8) 0.006(4) -0.004(5) -0.009(6)
C16 0.0336(3) 0.0255(3) 0.0433(4) 0.0037(2) 0.0236(3) 0.0013(3)
C17 0.0467(3) 0.0336(3) 0.0258(3) 0.0093(3) 0.0181(3) -0.0035(3)
H17 0.107(8) 0.073(7) 0.042(6) 0.033(6) 0.027(6) -0.017(5)
C18 0.0320(3) 0.0272(3) 0.0194(2) 0.0045(2) 0.0062(2) -0.0053(2)
H2 0.092(7) 0.036(5) 0.045(6) -0.037(5) 0.027(5) -0.019(4)
H18 0.061(6) 0.057(6) 0.038(5) 0.018(5) -0.013(5) -0.020(4)

loop_
_geom_angle_atom_site_label_1
_geom_angle_atom_site_label_2
_geom_angle_atom_site_label_3
_geom_angle_site_symmetry_1
_geom_angle_site_symmetry_2
_geom_angle_site_symmetry_3
_geom_angle
_geom_angle_publ_flag
Si1 C1 O1 . . . 118.36(3) yes
Si1 C5 O2 . . . 118.53(3) yes
Si1 C9 O3 . . . 119.68(3) yes
Si1 C1 C2 . . . 128.55(4) yes
Si1 C5 C6 . . . 128.62(4) yes
Si1 C9 C10 . . . 127.36(4) yes
Si1 C13 C14 . . . 120.58(4) yes
Si1 C13 C18 . . . 121.50(4) yes
O1 C1 C2 . . . 113.09(4) yes
O1 C4 C3 . . . 107.11(4) yes
O2 C5 C6 . . . 112.81(5) yes
O2 C8 C7 . . . 107.48(5) yes
O3 C9 C10 . . . 112.96(5) yes
O3 C12 C11 . . . 107.10(5) yes
O1 C4 H4a . . . 108.4(5) yes
O1 C4 H4b . . . 107.4(5) yes
O2 C8 H8a . . . 107.3(5) yes
O2 C8 H8b . . . 108.1(6) yes
O3 C12 H12a . . . 106.4(5) yes
O3 C12 H12b . . . 108.1(5) yes
C1 Si1 C5 . . . 107.29(2) yes
C1 Si1 C9 . . . 108.03(2) yes
C1 Si1 C13 . . . 112.96(2) yes
C5 Si1 C9 . . . 112.08(2) yes
C5 Si1 C13 . . . 109.47(2) yes
C9 Si1 C13 . . . 107.08(2) yes
C1 O1 C4 . . . 107.51(4) yes
C5 O2 C8 . . . 107.87(4) yes
C9 O3 C12 . . . 107.43(4) yes
C1 C2 C3 . . . 109.84(5) yes
C2 C3 C4 . . . 101.48(4) yes
C5 C6 C7 . . . 110.24(5) yes
C6 C7 C8 . . . 101.58(5) yes
C9 C10 C11 . . . 110.34(5) yes
C10 C11 C12 . . . 101.65(5) yes
C13 C14 C15 . . . 121.27(5) yes
C13 C18 C17 . . . 120.48(6) yes
C14 C13 C18 . . . 117.88(5) yes
C14 C15 C16 . . . 120.16(6) yes
C15 C16 C17 . . . 119.30(5) yes
C16 C17 C18 . . . 120.89(5) yes
C1 C2 H2 . . . 124.0(4) yes
C2 C3 H3a . . . 114.0(5) yes
C2 C3 H3b . . . 111.4(5) yes
C3 C2 H2 . . . 126.2(4) yes
C3 C4 H4a . . . 114.9(6) yes
C3 C4 H4b . . . 110.4(5) yes
C4 C3 H3a . . . 110.4(5) yes
C4 C3 H3b . . . 110.8(6) yes
C5 C6 H6 . . . 123.9(4) yes
C6 C7 H7a . . . 111.6(6) yes
C6 C7 H7b . . . 111.3(5) yes
C7 C6 H6 . . . 125.9(4) yes
C7 C8 H8a . . . 111.7(6) yes
C7 C8 H8b . . . 113.6(6) yes
C8 C7 H7a . . . 113.1(5) yes
C8 C7 H7b . . . 112.6(5) yes
C9 C10 H10 . . . 125.0(4) yes
C10 C11 H11a . . . 110.4(5) yes
C10 C11 H11b . . . 111.6(5) yes
C11 C10 H10 . . . 124.7(4) yes
C11 C12 H12a . . . 113.7(5) yes
C11 C12 H12b . . . 111.2(6) yes
C12 C11 H11a . . . 111.9(5) yes
C12 C11 H11b . . . 112.0(5) yes
C13 C14 H14 . . . 119.9(4) yes
C13 C18 H18 . . . 118.9(4) yes
C14 C15 H15 . . . 120.1(5) yes
C15 C14 H14 . . . 118.8(4) yes
C15 C16 H16 . . . 119.9(6) yes
C16 C15 H15 . . . 119.7(5) yes
C16 C17 H17 . . . 120.9(5) yes
C17 C16 H16 . . . 120.8(6) yes
C17 C18 H18 . . . 120.6(4) yes
C18 C17 H17 . . . 118.2(5) yes
H3a C3 H3b . . . 108.7(7) yes
H4a C4 H4b . . . 108.3(8) yes
H7a C7 H7b . . . 106.8(7) yes
H8a C8 H8b . . . 108.4(10) yes
H11a C11 H11b . . . 109.2(7) yes
H12a C12 H12b . . . 110.1(7) yes

loop_
_geom_bond_atom_site_label_1
_geom_bond_atom_site_label_2
_geom_bond_site_symmetry_1
_geom_bond_site_symmetry_2
_geom_bond_distance
_geom_bond_publ_flag
Si1 C1 . . 1.8643(5) yes
Si1 C5 . . 1.8646(5) yes
Si1 C9 . . 1.8680(5) yes
Si1 C13 . . 1.8672(5) yes
O1 C1 . . 1.3830(6) yes
O1 C4 . . 1.4479(6) yes
O2 C5 . . 1.3804(6) yes
O2 C8 . . 1.4481(7) yes
O3 C9 . . 1.3847(6) yes
O3 C12 . . 1.4596(7) yes
C1 C2 . . 1.3350(7) yes
C2 C3 . . 1.5081(7) yes
C3 C4 . . 1.5272(8) yes
C5 C6 . . 1.3348(7) yes
C6 C7 . . 1.5069(8) yes
C7 C8 . . 1.5222(8) yes
C9 C10 . . 1.3356(7) yes
C10 C11 . . 1.5052(8) yes
C11 C12 . . 1.5271(9) yes
C13 C14 . . 1.4025(7) yes
C13 C18 . . 1.3975(7) yes
C14 C15 . . 1.3929(7) yes
C15 C16 . . 1.3851(9) yes
C16 C17 . . 1.3844(10) yes
C17 C18 . . 1.3971(8) yes
C2 H2 . . 1.079(7) yes
C3 H3a . . 1.082(8) yes
C3 H3b . . 1.067(9) yes
C4 H4a . . 1.039(9) yes
C4 H4b . . 1.093(9) yes
C6 H6 . . 1.077(7) yes
C7 H7a . . 1.080(9) yes
C7 H7b . . 1.083(8) yes
C8 H8a . . 1.081(9) yes
C8 H8b . . 1.085(10) yes
C10 H10 . . 1.049(8) yes
C11 H11a . . 1.072(9) yes
C11 H11b . . 1.102(8) yes
C12 H12a . . 1.085(8) yes
C12 H12b . . 1.072(9) yes
C14 H14 . . 1.089(8) yes
C15 H15 . . 1.092(8) yes
C16 H16 . . 1.089(7) yes
C17 H17 . . 1.083(9) yes
C18 H18 . . 1.076(8) yes

_cod_database_fobs_code 2243566
